data_4322242
loop_
_publ_author_name
'David J. Brauer'
'Hans B\"urger'
'Yonas Chebude'
'Gottfried Pawelke'

_publ_section_title
;
 Halogenation of (CF3)3B.NH3: N,N-Dihaloamino- and
 Halo-tris(trifluoromethyl)borates [(CF3)3B-NX2]- and [(CF3)3B-X]-, X = F,
 Cl, Br
;
_journal_name_full 'Inorganic Chemistry'
_journal_page_first 3972
_journal_page_last 3977
_journal_paper_doi 10.1021/ic990352a
_journal_volume 38
_journal_year 1999
_chemical_compound_source 'Pyrolysis of cesium dibromoamino-tris(trifluoromethyl)borate'
_chemical_formula_moiety 'Cs 1+, C3 B F9 Br 1-'
_chemical_formula_structural 'Cs B (C F3)3 Br'
_chemical_formula_sum 'C3 B Br Cs F9'
_chemical_formula_weight 430.66
_chemical_name_systematic
;
 Cesium bromo-tris(trifluoromethyl)borate
;
_space_group_IT_number 198
_symmetry_cell_setting cubic
_symmetry_space_group_name_Hall 'P 2ac 2ab 3'
_symmetry_space_group_name_H-M 'P 21 3'
_atom_sites_solution_primary direct
_atom_sites_solution_secondary difmap
_audit_creation_method SHELXL
_cell_angle_alpha 90.00
_cell_angle_beta 90.00
_cell_angle_gamma 90.00
_cell_formula_units_Z 4
_cell_length_a 9.9001(14)
_cell_length_b 9.9001(14)
_cell_length_c 9.9001(14)
_cell_measurement_reflns_used 24
_cell_measurement_temperature 294(2)
_cell_measurement_theta_max 13.3
_cell_measurement_theta_min 13.3
_cell_volume 970.3(2)
_computing_cell_refinement 'Siemens P3/PC Version 4.27'
_computing_data_collection 'Siemens P3/PC Version 4.27'
_computing_data_reduction 'Siemens XDISK, Siemens SHELXTL,Version 5.03'
_computing_molecular_graphics 'Siemens SHELXTL, XP, Version 5.03'
_computing_publication_material 'Siemens SHELXTL, XL, Version 5.03'
_computing_structure_refinement 'SHELXL-93 (Sheldrick, 1993)'
_computing_structure_solution 'SHELXS-86 (Sheldrick, 1990)'
_diffrn_ambient_temperature 294(2)
_diffrn_measurement_device 'Siemens P3 four-circle diffractometer'
_diffrn_measurement_method 'profile data from \q/2\q scans'
_diffrn_radiation_monochromator graphite
_diffrn_radiation_source 'normal-focus sealed tube'
_diffrn_radiation_type MoK\a
_diffrn_radiation_wavelength 0.71073
_diffrn_reflns_av_R_equivalents 0.0450
_diffrn_reflns_av_sigmaI/netI 0.0454
_diffrn_reflns_limit_h_max 13
_diffrn_reflns_limit_h_min 0
_diffrn_reflns_limit_k_max 13
_diffrn_reflns_limit_k_min 0
_diffrn_reflns_limit_l_max 13
_diffrn_reflns_limit_l_min -13
_diffrn_reflns_number 3143
_diffrn_reflns_theta_max 30.08
_diffrn_reflns_theta_min 2.91
_diffrn_standards_decay_% 1
_diffrn_standards_interval_count 100
_diffrn_standards_number 3
_exptl_absorpt_coefficient_mu 8.032
_exptl_absorpt_correction_T_max 0.4907
_exptl_absorpt_correction_T_min 0.1830
_exptl_absorpt_correction_type integration
_exptl_crystal_colour colourless
_exptl_crystal_density_diffrn 2.948
_exptl_crystal_density_method none
_exptl_crystal_description block
_exptl_crystal_F_000 776
_exptl_crystal_size_max 0.22
_exptl_crystal_size_mid 0.22
_exptl_crystal_size_min 0.09
_refine_diff_density_max 2.547
_refine_diff_density_min -0.964
_refine_diff_density_rms 0.279
_refine_ls_abs_structure_details 'Flack H D (1983), Acta Cryst. A39, 876-881'
_refine_ls_abs_structure_Flack 0.02(5)
_refine_ls_extinction_coef 0
_refine_ls_extinction_expression Fc^*^=3DkFc[1+0.001xFc^2^\l^3^/sin(2\q)]^-1/4^
_refine_ls_extinction_method none
_refine_ls_goodness_of_fit_all 1.024
_refine_ls_goodness_of_fit_obs 1.200
_refine_ls_matrix_type full
_refine_ls_number_parameters 46
_refine_ls_number_reflns 965
_refine_ls_number_restraints 0
_refine_ls_restrained_S_all 1.024
_refine_ls_restrained_S_obs 1.200
_refine_ls_R_factor_all 0.0631
_refine_ls_R_factor_obs 0.0463
_refine_ls_shift/esd_max 0.028
_refine_ls_shift/esd_mean 0.007
_refine_ls_structure_factor_coef Fsqd
_refine_ls_weighting_details 'w=3D1/[\s^2^(Fo^2^)+(0.0900P)^2^+0.0000P] where P=3D(Fo^2^+2Fc^2^)/3'
_refine_ls_weighting_scheme calc
_refine_ls_wR_factor_all 0.1490
_refine_ls_wR_factor_obs 0.1445
_reflns_number_observed 671
_reflns_number_total 965
_reflns_observed_criterion >2sigma(I)
_cod_data_source_file ic990352a_1.cif
_cod_data_source_block bbr
_cod_depositor_comments
;
The following automatic conversions were performed:

'_refine_ls_weighting_scheme' value 'calc
w=3D1/[\s^2^(Fo^2^)+(0.0900P)^2^+0.0000P] where P=3D(Fo^2^+2Fc^2^)/3'
was changed to 'calc'. New tag '_refine_ls_weighting_details' was
created. The value of the new tag was set to
'w=3D1/[\s^2^(Fo^2^)+(0.0900P)^2^+0.0000P] where
P=3D(Fo^2^+2Fc^2^)/3'.

Automatic conversion script
Id: cif_fix_values 3143 2015-03-26 13:38:13Z robertas 
;
_cod_database_code 4322242

loop_
_symmetry_equiv_pos_as_xyz
'x, y, z'
'-x+1/2, -y, z+1/2'
'-x, y+1/2, -z+1/2'
'x+1/2, -y+1/2, -z'
'z, x, y'
'z+1/2, -x+1/2, -y'
'-z+1/2, -x, y+1/2'
'-z, x+1/2, -y+1/2'
'y, z, x'
'-y, z+1/2, -x+1/2'
'y+1/2, -z+1/2, -x'
'-y+1/2, -z, x+1/2'

loop_
_atom_site_aniso_label
_atom_site_aniso_U_11
_atom_site_aniso_U_22
_atom_site_aniso_U_33
_atom_site_aniso_U_23
_atom_site_aniso_U_13
_atom_site_aniso_U_12
B 0.038(4) 0.038(4) 0.038(4) -0.004(3) -0.004(3) -0.004(3)
C 0.054(6) 0.055(6) 0.036(4) 0.001(4) 0.002(4) 0.007(4)
F1 0.131(7) 0.068(4) 0.056(4) 0.020(3) 0.005(4) 0.042(5)
F2 0.081(5) 0.112(7) 0.066(5) 0.011(4) 0.032(4) -0.004(5)
F3 0.112(6) 0.102(6) 0.039(3) -0.009(3) -0.006(4) -0.016(5)
Br 0.0528(5) 0.0528(5) 0.0528(5) -0.0029(5) -0.0029(5) -0.0029(5)
Cs 0.0503(3) 0.0503(3) 0.0503(3) 0.0017(3) 0.0017(3) 0.0017(3)

loop_
_atom_site_label
_atom_site_type_symbol
_atom_site_fract_x
_atom_site_fract_y
_atom_site_fract_z
_atom_site_U_iso_or_equiv
_atom_site_thermal_displace_type
_atom_site_occupancy
_atom_site_calc_flag
_atom_site_refinement_flags
_atom_site_disorder_group
B B 0.5123(10) 0.5123(10) 0.5123(10) 0.038(4) Uani 1 d S .
C C 0.5161(11) 0.5718(11) 0.3559(10) 0.048(2) Uani 1 d . .
F1 F 0.4615(10) 0.6958(9) 0.3500(7) 0.085(3) Uani 1 d . .
F2 F 0.6412(10) 0.5836(10) 0.3106(9) 0.087(3) Uani 1 d . .
F3 F 0.4535(10) 0.4951(9) 0.2730(7) 0.084(3) Uani 1 d . .
Br Br 0.63062(11) 0.63062(11) 0.63062(11) 0.0528(5) Uani 1 d S .
Cs Cs 0.04328(7) 0.04328(7) 0.04328(7) 0.0503(3) Uani 1 d S .

loop_
_atom_type_symbol
_atom_type_description
_atom_type_scat_dispersion_real
_atom_type_scat_dispersion_imag
_atom_type_scat_source
C C 0.0033 0.0016 'International Tables Vol C Tables 4.2.6.8 and 6.1.1.4'
B B 0.0013 0.0007 'International Tables Vol C Tables 4.2.6.8 and 6.1.1.4'
F F 0.0171 0.0103 'International Tables Vol C Tables 4.2.6.8 and 6.1.1.4'
Br Br -0.2901 2.4595 'International Tables Vol C Tables 4.2.6.8 and 6.1.1.4'
Cs Cs -0.3680 2.1192 'International Tables Vol C Tables 4.2.6.8 and 6.1.1.4'

loop_
_exptl_crystal_face_index_h
_exptl_crystal_face_index_k
_exptl_crystal_face_index_l
_exptl_crystal_face_perp_dist
1.00 0.00 0.00 0.0450
-1.00 0.00 0.00 0.0450
0.00 1.00 0.00 0.1100
0.00 -1.00 0.00 0.1100
0.00 0.00 1.00 0.1100
0.00 0.00 -1.00 0.1100

loop_
_geom_angle_atom_site_label_1
_geom_angle_atom_site_label_2
_geom_angle_atom_site_label_3
_geom_angle
_geom_angle_site_symmetry_1
_geom_angle_site_symmetry_3
_geom_angle_publ_flag
C B C 110.2(6) . 9 ?
C B C 110.2(6) . 5 ?
C B C 110.2(6) 9 5 ?
C B Br 108.7(7) . . ?
C B Br 108.7(7) 9 . ?
C B Br 108.7(7) 5 . ?
F3 C F2 106.8(9) . . ?
F3 C F1 108.7(9) . . ?
F2 C F1 106.4(10) . . ?
F3 C B 112.2(10) . . ?
F2 C B 111.7(8) . . ?
F1 C B 110.9(8) . . ?
C F1 Cs 135.6(7) . 2_565 ?
C F2 Cs 133.8(7) . 3_655 ?
C F3 Cs 123.4(7) . 4 ?
B Br Cs 95.66(3) . 4_556 ?
B Br Cs 95.66(3) . 2_565 ?
Cs Br Cs 119.040(10) 4_556 2_565 ?
B Br Cs 95.66(3) . 3_655 ?
Cs Br Cs 119.040(10) 4_556 3_655 ?
Cs Br Cs 119.040(10) 2_565 3_655 ?
F1 Cs F1 118.77(6) 10_645 2_564 ?
F1 Cs F1 118.77(6) 10_645 6_456 ?
F1 Cs F1 118.77(6) 2_564 6_456 ?
F1 Cs F3 61.4(2) 10_645 12_554 ?
F1 Cs F3 127.2(2) 2_564 12_554 ?
F1 Cs F3 97.8(2) 6_456 12_554 ?
F1 Cs F3 127.2(2) 10_645 8_545 ?
F1 Cs F3 97.8(2) 2_564 8_545 ?
F1 Cs F3 61.4(2) 6_456 8_545 ?
F3 Cs F3 66.3(3) 12_554 8_545 ?
F1 Cs F3 97.8(2) 10_645 4_455 ?
F1 Cs F3 61.4(2) 2_564 4_455 ?
F1 Cs F3 127.2(2) 6_456 4_455 ?
F3 Cs F3 66.3(3) 12_554 4_455 ?
F3 Cs F3 66.3(3) 8_545 4_455 ?
F1 Cs F2 49.5(2) 10_645 3_645 ?
F1 Cs F2 99.7(2) 2_564 3_645 ?
F1 Cs F2 101.7(2) 6_456 3_645 ?
F3 Cs F2 109.1(2) 12_554 3_645 ?
F3 Cs F2 160.2(2) 8_545 3_645 ?
F3 Cs F2 131.0(2) 4_455 3_645 ?
F1 Cs F2 99.7(2) 10_645 11_456 ?
F1 Cs F2 101.7(2) 2_564 11_456 ?
F1 Cs F2 49.5(2) 6_456 11_456 ?
F3 Cs F2 131.0(2) 12_554 11_456 ?
F3 Cs F2 109.1(2) 8_545 11_456 ?
F3 Cs F2 160.2(2) 4_455 11_456 ?
F2 Cs F2 58.1(3) 3_645 11_456 ?
F1 Cs F2 101.7(2) 10_645 7_564 ?
F1 Cs F2 49.5(2) 2_564 7_564 ?
F1 Cs F2 99.7(2) 6_456 7_564 ?
F3 Cs F2 160.2(2) 12_554 7_564 ?
F3 Cs F2 131.0(2) 8_545 7_564 ?
F3 Cs F2 109.1(2) 4_455 7_564 ?
F2 Cs F2 58.1(3) 3_645 7_564 ?
F2 Cs F2 58.1(3) 11_456 7_564 ?
F1 Cs Br 63.6(2) 10_645 4_456 ?
F1 Cs Br 151.9(2) 2_564 4_456 ?
F1 Cs Br 55.95(13) 6_456 4_456 ?
F3 Cs Br 79.7(2) 12_554 4_456 ?
F3 Cs Br 101.25(14) 8_545 4_456 ?
F3 Cs Br 146.1(2) 4_455 4_456 ?
F2 Cs Br 59.14(14) 3_645 4_456 ?
F2 Cs Br 52.46(13) 11_456 4_456 ?
F2 Cs Br 102.6(2) 7_564 4_456 ?
F1 Cs Br 151.9(2) 10_645 2_564 ?
F1 Cs Br 55.95(13) 2_564 2_564 ?
F1 Cs Br 63.6(2) 6_456 2_564 ?
F3 Cs Br 146.1(2) 12_554 2_564 ?
F3 Cs Br 79.7(2) 8_545 2_564 ?
F3 Cs Br 101.25(14) 4_455 2_564 ?
F2 Cs Br 102.6(2) 3_645 2_564 ?
F2 Cs Br 59.14(14) 11_456 2_564 ?
F2 Cs Br 52.46(13) 7_564 2_564 ?
Br Cs Br 107.52(2) 4_456 2_564 ?
F1 Cs Br 55.95(13) 10_645 3_645 ?
F1 Cs Br 63.6(2) 2_564 3_645 ?
F1 Cs Br 151.9(2) 6_456 3_645 ?
F3 Cs Br 101.25(14) 12_554 3_645 ?
F3 Cs Br 146.1(2) 8_545 3_645 ?
F3 Cs Br 79.7(2) 4_455 3_645 ?
F2 Cs Br 52.46(13) 3_645 3_645 ?
F2 Cs Br 102.6(2) 11_456 3_645 ?
F2 Cs Br 59.14(14) 7_564 3_645 ?
Br Cs Br 107.52(2) 4_456 3_645 ?
Br Cs Br 107.52(2) 2_564 3_645 ?

loop_
_geom_bond_atom_site_label_1
_geom_bond_atom_site_label_2
_geom_bond_distance
_geom_bond_site_symmetry_2
_geom_bond_publ_flag
B C 1.657(11) . ?
B C 1.657(11) 9 ?
B C 1.657(11) 5 ?
B Br 2.03(2) . ?
C F3 1.278(13) . ?
C F2 1.322(14) . ?
C F1 1.343(13) . ?
F1 Cs 3.215(9) 2_565 ?
F2 Cs 3.466(10) 3_655 ?
F3 Cs 3.277(7) 4 ?
Br Cs 3.7596(7) 4_556 ?
Br Cs 3.7596(7) 2_565 ?
Br Cs 3.7596(7) 3_655 ?
Cs F1 3.215(9) 10_645 ?
Cs F1 3.215(9) 2_564 ?
Cs F1 3.215(9) 6_456 ?
Cs F3 3.277(7) 12_554 ?
Cs F3 3.277(7) 8_545 ?
Cs F3 3.277(7) 4_455 ?
Cs F2 3.466(10) 3_645 ?
Cs F2 3.466(10) 11_456 ?
Cs F2 3.466(10) 7_564 ?
Cs Br 3.7596(7) 4_456 ?
Cs Br 3.7596(7) 2_564 ?
Cs Br 3.7596(7) 3_645 ?

loop_
_geom_torsion_atom_site_label_1
_geom_torsion_atom_site_label_2
_geom_torsion_atom_site_label_3
_geom_torsion_atom_site_label_4
_geom_torsion
_geom_torsion_site_symmetry_1
_geom_torsion_site_symmetry_2
_geom_torsion_site_symmetry_3
_geom_torsion_site_symmetry_4
_geom_torsion_publ_flag
C B C F3 55.0(11) 9 . . . ?
C B C F3 -66.9(11) 5 . . . ?
Br B C F3 174.1(7) . . . . ?
C B C F2 -64.8(15) 9 . . . ?
C B C F2 173.3(8) 5 . . . ?
Br B C F2 54.2(8) . . . . ?
C B C F1 176.7(8) 9 . . . ?
C B C F1 54.8(15) 5 . . . ?
Br B C F1 -64.2(9) . . . . ?
F3 C F1 Cs 160.2(7) . . . 2_565 ?
F2 C F1 Cs -85.1(11) . . . 2_565 ?
B C F1 Cs 36.5(14) . . . 2_565 ?
F3 C F2 Cs -129.2(9) . . . 3_655 ?
F1 C F2 Cs 114.9(9) . . . 3_655 ?
B C F2 Cs -6.2(14) . . . 3_655 ?
F2 C F3 Cs -24.5(12) . . . 4 ?
F1 C F3 Cs 89.8(9) . . . 4 ?
B C F3 Cs -147.2(5) . . . 4 ?
C B Br Cs 174.9(4) . . . 4_556 ?
C B Br Cs -65.1(4) 9 . . 4_556 ?
C B Br Cs 54.9(4) 5 . . 4_556 ?
C B Br Cs 54.9(4) . . . 2_565 ?
C B Br Cs 174.9(4) 9 . . 2_565 ?
C B Br Cs -65.1(4) 5 . . 2_565 ?
C B Br Cs -65.1(4) . . . 3_655 ?
C B Br Cs 54.9(4) 9 . . 3_655 ?
C B Br Cs 174.9(4) 5 . . 3_655 ?
